data_1568475
loop_
_publ_author_name
'Yang, Wei'
'Zhang, Dayong'
'Yu, Junsheng'
'Zhang, Qing'

_publ_section_title
;
 Carboxamide and carbamate substituted \p-conjugated polymers: the effect
 of hydrogen bonding on photovoltaic properties
;
_journal_issue 7
_journal_name_full 'Polymer Chemistry'
_journal_page_first 839
_journal_page_last 847
_journal_paper_doi 10.1039/D2PY01329K
_journal_volume 14
_journal_year 2023
_chemical_formula_moiety 'C60 H82 N8 O4 S4'
_chemical_formula_sum 'C60 H82 N8 O4 S4'
_chemical_formula_weight 1107.57
_space_group_crystal_system triclinic
_space_group_IT_number 2
_space_group_name_Hall '-P 1'
_space_group_name_H-M_alt 'P -1'
_atom_sites_solution_hydrogens mixed
_audit_creation_method SHELXL-2018/3
_audit_update_record
;
2020-09-30 deposited with the CCDC.	2023-01-19 downloaded from the CCDC.
;
_cell_angle_alpha 82.251(2)
_cell_angle_beta 89.811(2)
_cell_angle_gamma 86.607(2)
_cell_formula_units_Z 1
_cell_length_a 5.1062(2)
_cell_length_b 15.6416(6)
_cell_length_c 18.7651(7)
_cell_measurement_reflns_used 4682
_cell_measurement_temperature 173(2)
_cell_measurement_theta_max 70.89
_cell_measurement_theta_min 2.86
_cell_volume 1482.45(10)
_computing_structure_refinement 'SHELXL-2018/3 (Sheldrick, 2018)'
_computing_structure_solution 'SHELXT 2014/5 (Sheldrick, 2014)'
_diffrn_ambient_temperature 173(2)
_diffrn_measured_fraction_theta_full 0.993
_diffrn_measured_fraction_theta_max 0.979
_diffrn_measurement_device_type 'Bruker D8 VENTURE'
_diffrn_measurement_method '\f and \w scans'
_diffrn_radiation_type CuK\a
_diffrn_radiation_wavelength 1.54178
_diffrn_reflns_av_R_equivalents 0.1195
_diffrn_reflns_av_unetI/netI 0.0727
_diffrn_reflns_Laue_measured_fraction_full 0.993
_diffrn_reflns_Laue_measured_fraction_max 0.979
_diffrn_reflns_limit_h_max 6
_diffrn_reflns_limit_h_min -6
_diffrn_reflns_limit_k_max 19
_diffrn_reflns_limit_k_min -19
_diffrn_reflns_limit_l_max 22
_diffrn_reflns_limit_l_min -23
_diffrn_reflns_number 34605
_diffrn_reflns_point_group_measured_fraction_full 0.993
_diffrn_reflns_point_group_measured_fraction_max 0.979
_diffrn_reflns_theta_full 67.679
_diffrn_reflns_theta_max 71.822
_diffrn_reflns_theta_min 2.376
_exptl_absorpt_coefficient_mu 1.884
_exptl_crystal_colour yellow
_exptl_crystal_density_diffrn 1.241
_exptl_crystal_description niddle
_exptl_crystal_F_000 594
_exptl_crystal_size_max 0.020
_exptl_crystal_size_mid 0.020
_exptl_crystal_size_min 0.010
_exptl_transmission_factor_max 0.7535
_exptl_transmission_factor_min 0.5929
_refine_diff_density_max 0.934
_refine_diff_density_min -0.628
_refine_diff_density_rms 0.097
_refine_ls_extinction_method none
_refine_ls_goodness_of_fit_ref 1.022
_refine_ls_hydrogen_treatment mixed
_refine_ls_matrix_type full
_refine_ls_number_parameters 351
_refine_ls_number_reflns 5689
_refine_ls_number_restraints 1
_refine_ls_restrained_S_all 1.023
_refine_ls_R_factor_all 0.1537
_refine_ls_R_factor_gt 0.1062
_refine_ls_shift/su_max 0.014
_refine_ls_shift/su_mean 0.000
_refine_ls_structure_factor_coef Fsqd
_refine_ls_weighting_details 'w=1/[\s^2^(Fo^2^)+(0.1523P)^2^+4.5846P] where P=(Fo^2^+2Fc^2^)/3'
_refine_ls_weighting_scheme calc
_refine_ls_wR_factor_gt 0.2796
_refine_ls_wR_factor_ref 0.3196
_reflns_Friedel_coverage 0.000
_reflns_number_gt 3544
_reflns_number_total 5689
_reflns_threshold_expression 'I > 2\s(I)'
_cod_data_source_file d2py01329k2.cif
_cod_data_source_block T1a_a
_cod_database_code 1568475
_shelx_shelxl_version_number 2018/3
_shelx_space_group_comment
;
The symmetry employed for this shelxl refinement is uniquely defined
by the following loop, which should always be used as a source of
symmetry information in preference to the above space-group names.
They are only intended as comments.
;
_shelx_estimated_absorpt_t_min 0.753
_shelx_estimated_absorpt_t_max 0.806

loop_
_space_group_symop_operation_xyz
'x, y, z'
'-x, -y, -z'

loop_
_atom_site_label
_atom_site_type_symbol
_atom_site_fract_x
_atom_site_fract_y
_atom_site_fract_z
_atom_site_U_iso_or_equiv
_atom_site_adp_type
_atom_site_occupancy
_atom_site_site_symmetry_order
_atom_site_calc_flag
_atom_site_refinement_flags_posn
_atom_site_refinement_flags_adp
_atom_site_refinement_flags_occupancy
_atom_site_disorder_assembly
_atom_site_disorder_group
C31 C 1.1134(11) 0.5734(4) -0.0207(3) 0.0458(14) Uani 1 1 d . . . . .
S1 S 0.0078(3) 0.64380(11) 0.37140(9) 0.0502(4) Uani 1 1 d . . . . .
N1 N -0.1976(9) 0.3445(4) 0.3501(3) 0.0505(13) Uani 1 1 d . . . . .
H1 H -0.355099 0.369909 0.352656 0.061 Uiso 1 1 calc R U . . .
C1 C -0.430(3) 0.1334(8) 0.6680(6) 0.123(4) Uani 1 1 d . . . . .
H1A H -0.375534 0.072090 0.669248 0.184 Uiso 1 1 calc R U . . .
H1B H -0.595320 0.138956 0.694148 0.184 Uiso 1 1 calc R U . . .
H1C H -0.294476 0.162609 0.690650 0.184 Uiso 1 1 calc R U . . .
O1 O 0.7545(7) 0.3174(3) 0.1575(2) 0.0532(11) Uani 1 1 d . . . . .
C2 C -0.468(2) 0.1740(7) 0.5916(7) 0.102(3) Uani 1 1 d . . . . .
H2A H -0.632256 0.154065 0.573282 0.122 Uiso 1 1 calc R U . . .
H2B H -0.491921 0.237352 0.590837 0.122 Uiso 1 1 calc R U . . .
H2 H 1.191(13) 0.629(4) -0.037(3) 0.051(17) Uiso 1 1 d . . . . .
N2 N 0.6238(11) 0.5684(4) 0.5164(3) 0.0641(16) Uani 1 1 d . U . . .
O2 O 0.2407(7) 0.3576(3) 0.3520(2) 0.0496(10) Uani 1 1 d . . . . .
S2 S 0.4980(3) 0.60871(11) 0.12055(8) 0.0497(4) Uani 1 1 d . . . . .
C3 C -0.256(2) 0.1560(6) 0.5424(5) 0.087(3) Uani 1 1 d . . . . .
H3A H -0.229125 0.092699 0.542778 0.104 Uiso 1 1 calc R U . . .
H3B H -0.091569 0.177426 0.559067 0.104 Uiso 1 1 calc R U . . .
N3 N 0.3176(9) 0.2995(4) 0.1581(3) 0.0513(13) Uani 1 1 d . . . . .
H3 H 0.158877 0.324908 0.155196 0.062 Uiso 1 1 calc R U . . .
C4 C -0.317(2) 0.1993(6) 0.4645(7) 0.099(3) Uani 1 1 d . . . . .
H4A H -0.474169 0.173414 0.447851 0.119 Uiso 1 1 calc R U . . .
H4B H -0.365507 0.261122 0.466561 0.119 Uiso 1 1 calc R U . . .
N4 N 0.9277(9) 0.5747(3) 0.0294(3) 0.0461(12) Uani 1 1 d . . . . .
C6 C -0.022(3) 0.1006(9) 0.3965(8) 0.130(4) Uani 1 1 d . . . . .
H6A H 0.131107 0.104843 0.363840 0.155 Uiso 1 1 calc R U . . .
H6B H 0.035001 0.065103 0.442156 0.155 Uiso 1 1 calc R U . . .
C5 C -0.123(3) 0.1949(6) 0.4118(6) 0.107(3) Uani 1 1 d . . . . .
H5 H 0.033547 0.218478 0.432513 0.128 Uiso 1 1 calc R U . . .
C7 C -0.215(4) 0.0627(12) 0.3663(11) 0.192(9) Uani 1 1 d . . . . .
H7A H -0.384648 0.081383 0.385509 0.289 Uiso 1 1 calc R U . . .
H7B H -0.188117 -0.000239 0.377306 0.289 Uiso 1 1 calc R U . . .
H7C H -0.213791 0.079394 0.314040 0.289 Uiso 1 1 calc R U . . .
C8 C -0.1732(13) 0.2523(4) 0.3419(4) 0.0560(16) Uani 1 1 d . . . . .
H8A H -0.027708 0.242321 0.308472 0.067 Uiso 1 1 calc R U . . .
H8B H -0.336815 0.236291 0.320241 0.067 Uiso 1 1 calc R U . . .
C9 C 0.0124(10) 0.3910(4) 0.3537(3) 0.0456(14) Uani 1 1 d . . . . .
C10 C -0.0399(10) 0.4856(4) 0.3568(3) 0.0428(13) Uani 1 1 d . . . . .
C12 C -0.2316(11) 0.6199(5) 0.3148(3) 0.0511(15) Uani 1 1 d . . . . .
H12 H -0.348005 0.661991 0.288243 0.061 Uiso 1 1 calc R U . . .
C11 C -0.2354(10) 0.5341(4) 0.3124(3) 0.0475(14) Uani 1 1 d . . . . .
H11 H -0.355740 0.508929 0.284022 0.057 Uiso 1 1 calc R U . . .
C13 C 0.1057(10) 0.5361(4) 0.3936(3) 0.0437(13) Uani 1 1 d . . . . .
C14 C 0.3134(10) 0.5157(4) 0.4487(3) 0.0429(13) Uani 1 1 d . . . . .
C15 C 0.4375(9) 0.5823(3) 0.4659(3) 0.0337(11) Uani 1 1 d . U . . .
H15 H 0.394204 0.639069 0.442616 0.040 Uiso 1 1 calc R U . . .
C16 C 0.064(3) 0.1830(8) -0.1577(7) 0.121(4) Uani 1 1 d . . . . .
H16A H -0.107842 0.194450 -0.181327 0.182 Uiso 1 1 calc R U . . .
H16B H 0.125463 0.122821 -0.159772 0.182 Uiso 1 1 calc R U . . .
H16C H 0.189473 0.221705 -0.182376 0.182 Uiso 1 1 calc R U . . .
C17 C 0.041(2) 0.1982(7) -0.0808(8) 0.115(4) Uani 1 1 d . . . . .
H17A H 0.015407 0.261323 -0.080143 0.138 Uiso 1 1 calc R U . . .
H17B H -0.120978 0.172120 -0.061209 0.138 Uiso 1 1 calc R U . . .
C18 C 0.255(2) 0.1659(7) -0.0321(5) 0.099(3) Uani 1 1 d . . . . .
H18A H 0.420276 0.186938 -0.053844 0.119 Uiso 1 1 calc R U . . .
H18B H 0.268133 0.102047 -0.028180 0.119 Uiso 1 1 calc R U . . .
C19 C 0.236(4) 0.1902(7) 0.0414(6) 0.152(6) Uani 1 1 d . . . . .
H19A H 0.233747 0.254148 0.033119 0.182 Uiso 1 1 calc R U . . .
H19B H 0.054701 0.176720 0.055976 0.182 Uiso 1 1 calc R U . . .
C20 C 0.366(4) 0.1706(7) 0.0993(7) 0.165(8) Uani 1 1 d . . . . .
C21 C 0.501(2) 0.0629(13) 0.1173(9) 0.168(7) Uani 1 1 d . . . . .
H21A H 0.578434 0.041939 0.073943 0.202 Uiso 1 1 calc R U . . .
H21B H 0.633659 0.055720 0.156493 0.202 Uiso 1 1 calc R U . . .
C22 C 0.287(4) 0.0266(15) 0.1369(10) 0.222(12) Uani 1 1 d . . . . .
H22A H 0.236017 0.040730 0.184474 0.332 Uiso 1 1 calc R U . . .
H22B H 0.315507 -0.036184 0.138894 0.332 Uiso 1 1 calc R U . . .
H22C H 0.147870 0.047755 0.102029 0.332 Uiso 1 1 calc R U . . .
C23 C 0.3439(13) 0.2067(5) 0.1676(4) 0.0575(17) Uani 1 1 d . . . . .
H23A H 0.189514 0.183801 0.194119 0.069 Uiso 1 1 calc R U . . .
H23B H 0.501639 0.187281 0.197322 0.069 Uiso 1 1 calc R U . . .
C24 C 0.5247(10) 0.3492(4) 0.1533(3) 0.0440(14) Uani 1 1 d . . . . .
C25 C 0.4661(10) 0.4437(4) 0.1454(3) 0.0444(14) Uani 1 1 d . . . . .
C27 C 0.2611(10) 0.4829(5) 0.1860(3) 0.0469(14) Uani 1 1 d . . . . .
H27 H 0.140230 0.450560 0.215479 0.056 Uiso 1 1 calc R U . . .
C28 C 0.2585(11) 0.5696(5) 0.1779(3) 0.0505(15) Uani 1 1 d . . . . .
H28 H 0.137933 0.605110 0.201259 0.061 Uiso 1 1 calc R U . . .
C29 C 0.6054(10) 0.5077(4) 0.1053(3) 0.0439(13) Uani 1 1 d . . . . .
C30 C 0.8131(10) 0.5009(4) 0.0510(3) 0.0417(13) Uani 1 1 d . . . . .

loop_
_atom_site_aniso_label
_atom_site_aniso_U_11
_atom_site_aniso_U_22
_atom_site_aniso_U_33
_atom_site_aniso_U_23
_atom_site_aniso_U_13
_atom_site_aniso_U_12
C31 0.036(3) 0.057(4) 0.046(3) -0.011(3) 0.004(2) -0.004(3)
S1 0.0374(7) 0.0598(10) 0.0519(9) -0.0033(7) -0.0016(6) -0.0004(6)
N1 0.028(2) 0.064(3) 0.060(3) -0.013(3) -0.003(2) -0.001(2)
C1 0.153(11) 0.115(9) 0.102(8) -0.016(7) 0.045(8) -0.024(8)
O1 0.0272(19) 0.073(3) 0.056(3) -0.002(2) -0.0004(17) 0.0028(18)
C2 0.076(6) 0.089(7) 0.138(10) -0.010(6) 0.009(6) 0.001(5)
N2 0.048(3) 0.091(5) 0.052(3) -0.002(3) -0.007(2) -0.003(3)
O2 0.0286(19) 0.066(3) 0.055(3) -0.012(2) 0.0004(17) 0.0025(17)
S2 0.0359(7) 0.0654(10) 0.0482(9) -0.0112(7) -0.0001(6) 0.0011(6)
C3 0.107(7) 0.075(6) 0.076(6) -0.006(4) 0.003(5) 0.008(5)
N3 0.028(2) 0.064(3) 0.062(3) -0.010(3) 0.002(2) -0.001(2)
C4 0.081(6) 0.069(6) 0.142(10) -0.001(6) 0.008(6) 0.005(5)
N4 0.034(2) 0.058(3) 0.047(3) -0.011(2) 0.003(2) 0.000(2)
C6 0.106(9) 0.139(11) 0.133(11) 0.009(9) 0.000(8) 0.015(8)
C5 0.141(10) 0.068(6) 0.109(8) -0.007(5) 0.013(7) 0.005(6)
C7 0.168(15) 0.167(16) 0.23(2) 0.033(14) -0.061(15) -0.079(13)
C8 0.041(3) 0.063(4) 0.065(4) -0.012(3) -0.003(3) -0.008(3)
C9 0.032(3) 0.067(4) 0.038(3) -0.010(3) -0.002(2) 0.001(3)
C10 0.025(2) 0.058(4) 0.046(3) -0.008(3) 0.004(2) -0.001(2)
C12 0.035(3) 0.071(4) 0.045(3) -0.002(3) -0.001(2) 0.001(3)
C11 0.028(3) 0.067(4) 0.047(3) -0.007(3) 0.002(2) -0.002(3)
C13 0.028(3) 0.057(4) 0.046(3) -0.008(3) 0.007(2) -0.001(2)
C14 0.033(3) 0.056(4) 0.039(3) -0.006(3) 0.000(2) 0.001(2)
C15 0.031(2) 0.035(3) 0.035(3) -0.006(2) 0.0026(17) 0.000(2)
C16 0.157(11) 0.103(8) 0.105(9) -0.017(7) -0.042(8) -0.003(8)
C17 0.089(7) 0.086(7) 0.170(13) -0.021(7) -0.014(7) 0.004(6)
C18 0.139(9) 0.081(6) 0.077(6) -0.013(5) -0.003(6) -0.004(6)
C19 0.30(2) 0.071(7) 0.081(7) -0.019(6) -0.032(10) 0.034(9)
C20 0.35(2) 0.063(6) 0.081(8) -0.009(5) -0.064(11) 0.032(10)
C21 0.069(7) 0.29(2) 0.165(14) -0.098(14) -0.003(8) 0.008(10)
C22 0.188(18) 0.35(3) 0.160(16) -0.109(18) 0.067(14) -0.16(2)
C23 0.043(3) 0.064(4) 0.063(4) 0.000(3) -0.002(3) -0.004(3)
C24 0.026(2) 0.066(4) 0.039(3) -0.005(3) 0.000(2) -0.001(2)
C25 0.027(2) 0.066(4) 0.039(3) -0.005(3) -0.003(2) -0.002(2)
C27 0.024(2) 0.074(4) 0.044(3) -0.013(3) 0.001(2) -0.003(2)
C28 0.032(3) 0.078(5) 0.043(3) -0.016(3) -0.003(2) 0.003(3)
C29 0.031(3) 0.061(4) 0.041(3) -0.013(3) -0.001(2) -0.001(2)
C30 0.028(2) 0.057(4) 0.040(3) -0.008(3) -0.003(2) -0.001(2)

loop_
_atom_type_symbol
_atom_type_description
_atom_type_scat_dispersion_real
_atom_type_scat_dispersion_imag
_atom_type_scat_source
C C 0.0181 0.0091 'International Tables Vol C Tables 4.2.6.8 and 6.1.1.4'
H H 0.0000 0.0000 'International Tables Vol C Tables 4.2.6.8 and 6.1.1.4'
N N 0.0311 0.0180 'International Tables Vol C Tables 4.2.6.8 and 6.1.1.4'
O O 0.0492 0.0322 'International Tables Vol C Tables 4.2.6.8 and 6.1.1.4'
S S 0.3331 0.5567 'International Tables Vol C Tables 4.2.6.8 and 6.1.1.4'

loop_
_geom_angle_atom_site_label_1
_geom_angle_atom_site_label_2
_geom_angle_atom_site_label_3
_geom_angle
_geom_angle_site_symmetry_1
_geom_angle_site_symmetry_3
_geom_angle_publ_flag
N4 C31 C30 122.3(6) . 2_765 ?
N4 C31 H2 116(4) . . ?
C30 C31 H2 122(4) 2_765 . ?
C12 S1 C13 91.9(3) . . ?
C9 N1 C8 122.0(5) . . ?
C9 N1 H1 119.0 . . ?
C8 N1 H1 119.0 . . ?
C2 C1 H1A 109.5 . . ?
C2 C1 H1B 109.5 . . ?
H1A C1 H1B 109.5 . . ?
C2 C1 H1C 109.5 . . ?
H1A C1 H1C 109.5 . . ?
H1B C1 H1C 109.5 . . ?
C3 C2 C1 115.8(9) . . ?
C3 C2 H2A 108.3 . . ?
C1 C2 H2A 108.3 . . ?
C3 C2 H2B 108.3 . . ?
C1 C2 H2B 108.3 . . ?
H2A C2 H2B 107.4 . . ?
C15 N2 C14 120.4(6) . 2_666 ?
C29 S2 C28 92.4(3) . . ?
C2 C3 C4 111.7(9) . . ?
C2 C3 H3A 109.3 . . ?
C4 C3 H3A 109.3 . . ?
C2 C3 H3B 109.3 . . ?
C4 C3 H3B 109.3 . . ?
H3A C3 H3B 107.9 . . ?
C24 N3 C23 123.0(5) . . ?
C24 N3 H3 118.5 . . ?
C23 N3 H3 118.5 . . ?
C5 C4 C3 118.9(9) . . ?
C5 C4 H4A 107.6 . . ?
C3 C4 H4A 107.6 . . ?
C5 C4 H4B 107.6 . . ?
C3 C4 H4B 107.6 . . ?
H4A C4 H4B 107.0 . . ?
C31 N4 C30 117.6(5) . . ?
C7 C6 C5 109.9(13) . . ?
C7 C6 H6A 109.7 . . ?
C5 C6 H6A 109.7 . . ?
C7 C6 H6B 109.7 . . ?
C5 C6 H6B 109.7 . . ?
H6A C6 H6B 108.2 . . ?
C4 C5 C8 116.0(10) . . ?
C4 C5 C6 116.7(10) . . ?
C8 C5 C6 109.7(9) . . ?
C4 C5 H5 104.3 . . ?
C8 C5 H5 104.3 . . ?
C6 C5 H5 104.3 . . ?
C6 C7 H7A 109.5 . . ?
C6 C7 H7B 109.5 . . ?
H7A C7 H7B 109.5 . . ?
C6 C7 H7C 109.5 . . ?
H7A C7 H7C 109.5 . . ?
H7B C7 H7C 109.5 . . ?
N1 C8 C5 113.0(7) . . ?
N1 C8 H8A 109.0 . . ?
C5 C8 H8A 109.0 . . ?
N1 C8 H8B 109.0 . . ?
C5 C8 H8B 109.0 . . ?
H8A C8 H8B 107.8 . . ?
O2 C9 N1 121.5(6) . . ?
O2 C9 C10 121.8(5) . . ?
N1 C9 C10 116.6(5) . . ?
C13 C10 C11 112.9(6) . . ?
C13 C10 C9 126.0(5) . . ?
C11 C10 C9 120.7(5) . . ?
C11 C12 S1 112.0(5) . . ?
C11 C12 H12 124.0 . . ?
S1 C12 H12 124.0 . . ?
C12 C11 C10 112.6(6) . . ?
C12 C11 H11 123.7 . . ?
C10 C11 H11 123.7 . . ?
C10 C13 C14 132.9(6) . . ?
C10 C13 S1 110.6(4) . . ?
C14 C13 S1 116.5(4) . . ?
C15 C14 N2 120.5(5) . 2_666 ?
C15 C14 C13 116.2(5) . . ?
N2 C14 C13 123.3(5) 2_666 . ?
C14 C15 N2 119.1(5) . . ?
C14 C15 H15 120.4 . . ?
N2 C15 H15 120.4 . . ?
C17 C16 H16A 109.5 . . ?
C17 C16 H16B 109.5 . . ?
H16A C16 H16B 109.5 . . ?
C17 C16 H16C 109.5 . . ?
H16A C16 H16C 109.5 . . ?
H16B C16 H16C 109.5 . . ?
C18 C17 C16 118.1(11) . . ?
C18 C17 H17A 107.8 . . ?
C16 C17 H17A 107.8 . . ?
C18 C17 H17B 107.8 . . ?
C16 C17 H17B 107.8 . . ?
H17A C17 H17B 107.1 . . ?
C17 C18 C19 116.1(12) . . ?
C17 C18 H18A 108.3 . . ?
C19 C18 H18A 108.3 . . ?
C17 C18 H18B 108.3 . . ?
C19 C18 H18B 108.3 . . ?
H18A C18 H18B 107.4 . . ?
C20 C19 C18 135.2(15) . . ?
C20 C19 H19A 103.4 . . ?
C18 C19 H19A 103.4 . . ?
C20 C19 H19B 103.4 . . ?
C18 C19 H19B 103.4 . . ?
H19A C19 H19B 105.2 . . ?
C19 C20 C23 130.0(14) . . ?
C19 C20 C21 116.7(10) . . ?
C23 C20 C21 108.4(9) . . ?
C22 C21 C20 97.6(16) . . ?
C22 C21 H21A 112.2 . . ?
C20 C21 H21A 112.2 . . ?
C22 C21 H21B 112.2 . . ?
C20 C21 H21B 112.2 . . ?
H21A C21 H21B 109.8 . . ?
C21 C22 H22A 109.5 . . ?
C21 C22 H22B 109.5 . . ?
H22A C22 H22B 109.5 . . ?
C21 C22 H22C 109.5 . . ?
H22A C22 H22C 109.5 . . ?
H22B C22 H22C 109.5 . . ?
N3 C23 C20 113.0(7) . . ?
N3 C23 H23A 109.0 . . ?
C20 C23 H23A 109.0 . . ?
N3 C23 H23B 109.0 . . ?
C20 C23 H23B 109.0 . . ?
H23A C23 H23B 107.8 . . ?
O1 C24 N3 121.8(6) . . ?
O1 C24 C25 121.5(5) . . ?
N3 C24 C25 116.7(5) . . ?
C29 C25 C27 110.0(6) . . ?
C29 C25 C24 127.4(5) . . ?
C27 C25 C24 122.3(5) . . ?
C28 C27 C25 113.4(5) . . ?
C28 C27 H27 123.3 . . ?
C25 C27 H27 123.3 . . ?
C27 C28 S2 112.1(5) . . ?
C27 C28 H28 124.0 . . ?
S2 C28 H28 124.0 . . ?
C25 C29 C30 130.5(6) . . ?
C25 C29 S2 112.0(4) . . ?
C30 C29 S2 117.4(5) . . ?
N4 C30 C31 120.0(5) . 2_765 ?
N4 C30 C29 114.6(5) . . ?
C31 C30 C29 125.4(5) 2_765 . ?

loop_
_geom_bond_atom_site_label_1
_geom_bond_atom_site_label_2
_geom_bond_distance
_geom_bond_site_symmetry_2
_geom_bond_publ_flag
C31 N4 1.334(7) . ?
C31 C30 1.393(9) 2_765 ?
C31 H2 0.99(7) . ?
S1 C12 1.712(6) . ?
S1 C13 1.725(6) . ?
N1 C9 1.338(7) . ?
N1 C8 1.469(9) . ?
N1 H1 0.8800 . ?
C1 C2 1.495(16) . ?
C1 H1A 0.9800 . ?
C1 H1B 0.9800 . ?
C1 H1C 0.9800 . ?
O1 C24 1.246(6) . ?
C2 C3 1.460(14) . ?
C2 H2A 0.9900 . ?
C2 H2B 0.9900 . ?
N2 C15 1.333(7) . ?
N2 C14 1.407(8) 2_666 ?
O2 C9 1.251(7) . ?
S2 C29 1.702(6) . ?
S2 C28 1.711(6) . ?
C3 C4 1.549(14) . ?
C3 H3A 0.9900 . ?
C3 H3B 0.9900 . ?
N3 C24 1.346(7) . ?
N3 C23 1.436(9) . ?
N3 H3 0.8800 . ?
C4 C5 1.404(15) . ?
C4 H4A 0.9900 . ?
C4 H4B 0.9900 . ?
N4 C30 1.338(8) . ?
C6 C7 1.347(19) . ?
C6 C5 1.596(17) . ?
C6 H6A 0.9900 . ?
C6 H6B 0.9900 . ?
C5 C8 1.499(13) . ?
C5 H5 1.0000 . ?
C7 H7A 0.9800 . ?
C7 H7B 0.9800 . ?
C7 H7C 0.9800 . ?
C8 H8A 0.9900 . ?
C8 H8B 0.9900 . ?
C9 C10 1.496(9) . ?
C10 C13 1.370(8) . ?
C10 C11 1.418(8) . ?
C12 C11 1.350(9) . ?
C12 H12 0.9500 . ?
C11 H11 0.9500 . ?
C13 C14 1.473(8) . ?
C14 C15 1.327(8) . ?
C15 H15 0.9500 . ?
C16 C17 1.496(17) . ?
C16 H16A 0.9800 . ?
C16 H16B 0.9800 . ?
C16 H16C 0.9800 . ?
C17 C18 1.452(15) . ?
C17 H17A 0.9900 . ?
C17 H17B 0.9900 . ?
C18 C19 1.481(15) . ?
C18 H18A 0.9900 . ?
C18 H18B 0.9900 . ?
C19 C20 1.268(17) . ?
C19 H19A 0.9900 . ?
C19 H19B 0.9900 . ?
C20 C23 1.471(14) . ?
C20 C21 1.77(2) . ?
C21 C22 1.291(19) . ?
C21 H21A 0.9900 . ?
C21 H21B 0.9900 . ?
C22 H22A 0.9800 . ?
C22 H22B 0.9800 . ?
C22 H22C 0.9800 . ?
C23 H23A 0.9900 . ?
C23 H23B 0.9900 . ?
C24 C25 1.477(9) . ?
C25 C29 1.398(8) . ?
C25 C27 1.449(8) . ?
C27 C28 1.343(9) . ?
C27 H27 0.9500 . ?
C28 H28 0.9500 . ?
C29 C30 1.477(8) . ?

loop_
_geom_torsion_atom_site_label_1
_geom_torsion_atom_site_label_2
_geom_torsion_atom_site_label_3
_geom_torsion_atom_site_label_4
_geom_torsion
_geom_torsion_site_symmetry_1
_geom_torsion_site_symmetry_2
_geom_torsion_site_symmetry_3
_geom_torsion_site_symmetry_4
_geom_torsion_publ_flag
C1 C2 C3 C4 178.8(10) . . . . ?
C2 C3 C4 C5 174.3(10) . . . . ?
C30 C31 N4 C30 0.8(9) 2_765 . . . ?
C3 C4 C5 C8 -168.3(9) . . . . ?
C3 C4 C5 C6 60.0(16) . . . . ?
C7 C6 C5 C4 67.4(17) . . . . ?
C7 C6 C5 C8 -67.1(16) . . . . ?
C9 N1 C8 C5 82.4(9) . . . . ?
C4 C5 C8 N1 60.7(12) . . . . ?
C6 C5 C8 N1 -164.5(8) . . . . ?
C8 N1 C9 O2 -1.7(9) . . . . ?
C8 N1 C9 C10 175.8(5) . . . . ?
O2 C9 C10 C13 -36.7(9) . . . . ?
N1 C9 C10 C13 145.9(6) . . . . ?
O2 C9 C10 C11 135.2(6) . . . . ?
N1 C9 C10 C11 -42.2(8) . . . . ?
C13 S1 C12 C11 -0.6(5) . . . . ?
S1 C12 C11 C10 -0.4(7) . . . . ?
C13 C10 C11 C12 1.4(7) . . . . ?
C9 C10 C11 C12 -171.5(5) . . . . ?
C11 C10 C13 C14 175.2(6) . . . . ?
C9 C10 C13 C14 -12.4(10) . . . . ?
C11 C10 C13 S1 -1.8(6) . . . . ?
C9 C10 C13 S1 170.6(4) . . . . ?
C12 S1 C13 C10 1.4(4) . . . . ?
C12 S1 C13 C14 -176.2(4) . . . . ?
C10 C13 C14 C15 171.2(6) . . . . ?
S1 C13 C14 C15 -12.0(7) . . . . ?
C10 C13 C14 N2 -10.7(10) . . . 2_666 ?
S1 C13 C14 N2 166.2(5) . . . 2_666 ?
N2 C14 C15 N2 0.4(9) 2_666 . . . ?
C13 C14 C15 N2 178.6(5) . . . . ?
C14 N2 C15 C14 -0.4(9) 2_666 . . . ?
C16 C17 C18 C19 173.9(12) . . . . ?
C17 C18 C19 C20 173.6(19) . . . . ?
C18 C19 C20 C23 172.4(16) . . . . ?
C18 C19 C20 C21 -35(3) . . . . ?
C19 C20 C21 C22 -76(2) . . . . ?
C23 C20 C21 C22 82.1(17) . . . . ?
C24 N3 C23 C20 -87.9(11) . . . . ?
C19 C20 C23 N3 -45(2) . . . . ?
C21 C20 C23 N3 161.3(9) . . . . ?
C23 N3 C24 O1 -0.6(9) . . . . ?
C23 N3 C24 C25 -178.5(5) . . . . ?
O1 C24 C25 C29 37.5(9) . . . . ?
N3 C24 C25 C29 -144.6(6) . . . . ?
O1 C24 C25 C27 -136.2(6) . . . . ?
N3 C24 C25 C27 41.7(8) . . . . ?
C29 C25 C27 C28 -2.2(7) . . . . ?
C24 C25 C27 C28 172.4(5) . . . . ?
C25 C27 C28 S2 0.8(6) . . . . ?
C29 S2 C28 C27 0.7(5) . . . . ?
C27 C25 C29 C30 -173.7(5) . . . . ?
C24 C25 C29 C30 12.0(10) . . . . ?
C27 C25 C29 S2 2.7(6) . . . . ?
C24 C25 C29 S2 -171.6(5) . . . . ?
C28 S2 C29 C25 -2.0(5) . . . . ?
C28 S2 C29 C30 174.9(4) . . . . ?
C31 N4 C30 C31 -0.8(9) . . . 2_765 ?
C31 N4 C30 C29 -178.7(5) . . . . ?
C25 C29 C30 N4 -172.0(6) . . . . ?
S2 C29 C30 N4 11.8(6) . . . . ?
C25 C29 C30 C31 10.3(9) . . . 2_765 ?
S2 C29 C30 C31 -165.9(5) . . . 2_765 ?
